data_2310010
loop_
_publ_author_name
'D. O. Hughes'
'R. W. H. Small'

_publ_section_title
;
 The Crystal and Molecular Structure of Monofluoroacetamide
;
_journal_name_full 'Acta Crystallographica'
_journal_page_first 933
_journal_page_last 940
_journal_paper_doi 10.1107/S0365110X62002480
_journal_volume 15
_journal_year 1962
_chemical_formula_sum 'C2 H4 F N O'
_space_group_IT_number 2
_symmetry_cell_setting triclinic
_symmetry_space_group_name_Hall '-P 1'
_symmetry_space_group_name_H-M 'P -1'
_cell_angle_alpha 104.76
_cell_angle_beta 100.42
_cell_angle_gamma 100.08
_cell_formula_units_Z 2
_cell_length_a 5.103
_cell_length_b 5.343
_cell_length_c 6.901
_cell_volume 174.045
_cod_data_source_file prev_ja301318a_1.cif
_cod_data_source_block 1
_cod_depositor_comments
;
The hyphens in the value '0-03098' of atom 'N' and value '0-02730'
of atom 'O' in the loop '_atom_site_aniso_' 
were changed to the points according to the original paper.

Robertas Stankevi\<c,
2015-03-19
;
_cod_database_code 2310010

loop_
_symmetry_equiv_pos_as_xyz
x,y,z
-x,-y,-z

loop_
_atom_site_aniso_label
_atom_site_aniso_B_11
_atom_site_aniso_B_22
_atom_site_aniso_B_33
_atom_site_aniso_B_23
_atom_site_aniso_B_13
_atom_site_aniso_B_12
C1 0.03628 0.03256 0.02224 -0.00279 0.00653 0.00211
C2 0.02829 0.02859 0.01762 0.01128 0.00439 0.00539
N 0.03060 0.03098 0.02253 0.00101 0.00639 0.00283
O 0.02730 0.03678 0.03042 -0.00124 0.00944 0.00471
F 0.04050 0.04257 0.03690 -0.01684 0.01668 -0.02999

loop_
_atom_site_label
_atom_site_type_symbol
_atom_site_fract_x
_atom_site_fract_y
_atom_site_fract_z
C1 C 0.26585 0.66657 0.34212
C2 C 0.15627 0.38743 0.19472
N N 0.32744 0.26388 0.11345
O O 0.90700 0.28981 0.16024
F F 0.54641 0.74415 0.36622
H1 H 0.146 0.792 0.271
H2 H 0.208 0.646 0.479
H3 H 0.271 0.083 0.000
H4 H 0.521 0.354 0.125
